data_4128946
loop_
_publ_author_name
'Isomura, Mayuko'
'Petrone, David A.'
'Carreira, Erick M.'

_publ_section_title
;
 Coordination-Induced Stereocontrol over Carbocations: Asymmetric
 Reductive Deoxygenation of Racemic Tertiary Alcohols.
;
_journal_issue 11
_journal_name_full 'Journal of the American Chemical Society'
_journal_page_first 4738
_journal_page_last 4748
_journal_paper_doi 10.1021/jacs.9b00862
_journal_volume 141
_journal_year 2019
_chemical_absolute_configuration ad
_chemical_formula_moiety 'C18 H15 Cl N2 O6'
_chemical_formula_sum 'C18 H15 Cl N2 O6'
_chemical_formula_weight 390.77
_space_group_crystal_system triclinic
_space_group_IT_number 1
_space_group_name_Hall 'P 1'
_space_group_name_H-M_alt 'P 1'
_atom_sites_solution_hydrogens geom
_atom_sites_solution_primary dual
_audit_creation_date 2018-10-04
_audit_creation_method
;
Olex2 1.2
(compiled 2018.05.29 svn.r3508 for OlexSys, GUI svn.r5506)
;
_cell_angle_alpha 64.113(2)
_cell_angle_beta 87.206(2)
_cell_angle_gamma 89.732(2)
_cell_formula_units_Z 4
_cell_length_a 9.9297(2)
_cell_length_b 13.7671(3)
_cell_length_c 14.1998(4)
_cell_measurement_reflns_used 22374
_cell_measurement_temperature 100.0(1)
_cell_measurement_theta_max 78.9440
_cell_measurement_theta_min 4.4210
_cell_volume 1744.00(8)
_computing_cell_refinement 'CrysAlisPro 1.171.39.28d (Rigaku OD, 2015)'
_computing_data_collection 'CrysAlisPro 1.171.39.28d (Rigaku OD, 2015)'
_computing_data_reduction 'CrysAlisPro 1.171.39.28d (Rigaku OD, 2015)'
_computing_molecular_graphics 'Olex2 (Dolomanov et al., 2009)'
_computing_publication_material 'Olex2 (Dolomanov et al., 2009)'
_computing_structure_refinement 'ShelXL (Sheldrick, 2015)'
_computing_structure_solution 'ShelXT (Sheldrick, 2015)'
_diffrn_ambient_environment N~2~
_diffrn_ambient_temperature 100.0(1)
_diffrn_detector 'CCD plate'
_diffrn_detector_type 'Pilatus 300K'
_diffrn_measured_fraction_theta_full 0.996
_diffrn_measured_fraction_theta_max 0.964
_diffrn_measurement_details
;
List of Runs (angles in degrees, time in seconds):

  # Type    Start    End  Width  t~exp~   \w     \q     \k     \f   Frames
--------------------------------------------------------------------------
  1  \w     26.00 116.00   0.50    0.30    --   49.37  77.00  60.00  180
  2  \w     48.00  75.00   0.50    0.30    --   70.00  75.00 -43.57   54
  3  \w     66.00  98.00   0.50    1.20    --   82.00  58.00 -66.80   64
  4  \w     97.00 138.00   0.50    1.20    --  110.00  57.00 -30.00   82
  5  \w    133.00 175.00   0.50    1.20    --  110.00  77.00 -60.00   84
  6  \w    123.00 166.00   0.50    1.20    --  110.00  77.00  30.00   86
  7  \w    148.00 173.00   0.50    1.20    --  110.00  66.00  68.02   50
  8  \w    132.00 175.00   0.50    1.20    --  110.00  77.00 120.00   86
  9  \w    129.00 176.00   0.50    1.20    --  110.00  71.00 179.02   94
 10  \w    126.00 177.00   0.50    1.20    --  110.00  77.00  90.00  102
 11  \w    125.00 177.00   0.50    1.20    --  110.00  77.00 150.00  104
 12  \w    108.00 135.00   0.50    1.20    --  110.00  38.00 120.00   54
 13  \w     91.00 126.00   0.50    1.20    --  110.00  66.00  68.02   70
 14  \w     95.00 122.00   0.50    1.20    --  110.00  57.00  90.00   54
 15  \w    100.00 142.00   0.50    1.20    --  110.00  57.00 150.00   84
 16  \w     99.00 125.00   0.50    1.20    --  110.00  38.00  90.00   52
 17  \w     98.00 177.00   0.50    1.20    --  110.00  38.00  60.00  158
 18  \w    116.00 176.00   0.50    1.20    --  110.00  77.00   0.00  120
 19  \w     98.00 178.00   0.50    1.20    --  110.00  57.00-150.00  160
 20  \w     96.00 137.00   0.50    1.20    --  110.00  57.00-180.00   82
 21  \w     94.00 176.00   0.50    1.20    --  110.00  57.00-120.00  164
 22  \w     95.00 128.00   0.50    1.20    --  110.00  57.00 -90.00   66
 23  \w     91.00 177.00   0.50    1.20    --  110.00  77.00 -30.00  172
 24  \w     94.00 127.00   0.50    1.20    --  110.00  57.00 -60.00   66
 25  \w     87.00 114.00   0.50    1.20    --  110.00  77.00   0.00   54
 26  \w     86.00 128.00   0.50    1.20    --  110.00  77.00 -60.00   84
 27  \w     86.00 173.00   0.50    1.20    --  110.00  77.00 -90.00  174
 28  \w     98.00 145.00   0.50    1.20    --  110.00  38.00  30.00   94
 29  \w     91.00 117.00   0.50    1.20    --  110.00  77.00  90.00   52
 30  \w     86.00 127.00   0.50    1.20    --  110.00  77.00 120.00   82
 31  \w     89.00 116.00   0.50    1.20    --  110.00  71.00 179.02   54
 32  \w     86.00 113.00   0.50    1.20    --  110.00  77.00 150.00   54
 33  \w     56.00  87.00   0.50    0.30    --   78.00  73.00 143.63   62
 34  \w     34.00 121.00   0.50    0.30    --   49.37  57.00  30.00  174
 35  \w     54.00  80.00   0.50    0.30    --   74.00  69.00  44.22   52
 36  \w     86.00 119.00   0.50    1.20    --  110.00  77.00  30.00   66
 37  \w     37.00 129.00   0.50    0.30    --   62.00  80.00 138.51  184
 38  \w     34.00 121.00   0.50    0.30    --   49.37  57.00 120.00  174
 39  \w     38.00  81.00   0.50    1.20    --  110.00 -57.00  90.00   86
 40  \w     52.00  96.00   0.50    1.20    --  110.00 -99.00  60.00   88
 41  \w     68.00 120.00   0.50    1.20    --  110.00-125.00   0.00  104
 42  \w     48.00  82.00   0.50    1.20    --  110.00 -57.00-120.00   68
 43  \w     57.00 110.00   0.50    1.20    --  110.00 -99.00-180.00  106
 44  \w     46.00  85.00   0.50    1.20    --  110.00 -99.00 -90.00   78
 45  \w     48.00 111.00   0.50    1.20    --  110.00 -77.00 -30.00  126
 46  \w     41.00 104.00   0.50    1.20    --  110.00 -99.00  90.00  126
 47  \w     57.00 116.00   0.50    1.20    --  110.00-125.00 150.00  118
 48  \w     26.00 116.00   0.50    0.30    --   49.37  77.00 -60.00  180
 49  \w     86.00 125.00   0.50    1.20    --  110.00  77.00-150.00   78
 50  \w     59.00 120.00   0.50    0.30    --   49.37 178.00-180.00  122
 51  \w     37.00 129.00   0.50    0.30    --   62.00  80.00-138.14  184
 52  \w     26.00 116.00   0.50    0.30    --   49.37  77.00-150.00  180
 53  \w     26.00 116.00   0.50    0.30    --   49.37  77.00   0.00  180
 54  \w     29.00 121.00   0.50    0.30    --   54.00  80.00 103.31  184
 55  \w      2.00  46.00   0.50    0.30    --   30.00  86.00-143.57   88
 56  \w    -71.00 -45.00   0.50    1.20    --  -70.00 -80.00  55.25   52
 57  \w    -78.00 -48.00   0.50    1.20    --  -70.00 -73.00  93.36   60
 58  \w    -72.00 -46.00   0.50    1.20    --  -70.00 -77.00 150.00   52
 59  \w    -77.00 -51.00   0.50    1.20    --  -70.00 -68.00 177.56   52
 60  \w    -72.00 -46.00   0.50    1.20    --  -70.00 -77.00 120.00   52
 61  \w   -125.00 -36.00   0.50    0.30    --  -49.37 -38.00  90.00  178
 62  \w    -71.00 -46.00   0.50    1.20    --  -70.00 -77.00 -30.00   50
 63  \w    -74.00 -46.00   0.50    1.20    --  -70.00 -77.00 -90.00   56
 64  \w    -76.00 -48.00   0.50    1.20    --  -70.00 -72.00-117.82   56
 65  \w    -72.00 -46.00   0.50    1.20    --  -70.00 -77.00 -60.00   52
 66  \w    -93.00 -51.00   0.50    1.20    --  -70.00 -69.00-147.59   84
 67  \w   -121.00 -34.00   0.50    0.30    --  -49.37 -57.00-120.00  174
 68  \w    -76.00 -27.00   0.50    1.20    --  -70.00  38.00 -60.00   98
 69  \w    -95.00  -9.00   0.50    1.20    --  -70.00 125.00 -90.00  172
 70  \w   -125.00 -36.00   0.50    0.30    --  -49.37 -38.00  30.00  178
 71  \w    -52.00  41.00   0.50    0.30    --  -26.00  82.00 156.36  186
 72  \w     51.00  97.00   0.50    1.20    --  110.00 -99.00-150.00   92
 73  \w   -122.00 -35.00   0.50    0.30    --  -49.37 178.00-120.00  174
 74  \w   -125.00 -36.00   0.50    0.30    --  -49.37 -38.00 -60.00  178
 75  \w   -125.00 -31.00   0.50    0.30    --  -58.00 -83.00 -23.94  188
 76  \w   -121.00 -95.00   0.50    1.20    --  -70.00 -77.00 -90.00   52
 77  \w   -137.00 -43.00   0.50    1.20    --  -70.00 -83.00-169.63  188
 78  \w   -133.00 -42.00   0.50    1.20    --  -66.00 -77.00   2.01  182
 79  \w   -137.00 -48.00   0.50    1.20    --  -70.00 -72.00  55.08  178
 80  \w   -137.00-100.00   0.50    1.20    --  -70.00 -77.00 -60.00   74
;
_diffrn_measurement_device 'four-circle diffractometer'
_diffrn_measurement_device_type 'XtaLAB Synergy, Dualflex, Pilatus 300K'
_diffrn_measurement_method '\w scans'
_diffrn_orient_matrix_type 'CrysAlisPro convention (1999,Acta A55,543-557)'
_diffrn_orient_matrix_UB_11 0.0172501000
_diffrn_orient_matrix_UB_12 -0.0360730000
_diffrn_orient_matrix_UB_13 0.1177410000
_diffrn_orient_matrix_UB_21 -0.0675005000
_diffrn_orient_matrix_UB_22 -0.1097001000
_diffrn_orient_matrix_UB_23 0.0250950000
_diffrn_orient_matrix_UB_31 0.1388611000
_diffrn_orient_matrix_UB_32 -0.0462718000
_diffrn_orient_matrix_UB_33 -0.0094411000
_diffrn_radiation_monochromator mirror
_diffrn_radiation_probe x-ray
_diffrn_radiation_type CuK\a
_diffrn_radiation_wavelength 1.54184
_diffrn_reflns_av_unetI/netI 0.0201
_diffrn_reflns_Laue_measured_fraction_full 0.996
_diffrn_reflns_Laue_measured_fraction_max 0.964
_diffrn_reflns_limit_h_max 12
_diffrn_reflns_limit_h_min -12
_diffrn_reflns_limit_k_max 17
_diffrn_reflns_limit_k_min -17
_diffrn_reflns_limit_l_max 18
_diffrn_reflns_limit_l_min -17
_diffrn_reflns_number 14890
_diffrn_reflns_point_group_measured_fraction_full 0.950
_diffrn_reflns_point_group_measured_fraction_max 0.892
_diffrn_reflns_theta_full 67.684
_diffrn_reflns_theta_max 79.650
_diffrn_reflns_theta_min 3.464
_diffrn_source 'micro-focus sealed X-ray tube'
_diffrn_source_type 'PhotonJet (Cu) X-ray Source'
_exptl_absorpt_coefficient_mu 2.302
_exptl_absorpt_correction_T_max 1.000
_exptl_absorpt_correction_T_min 0.719
_exptl_absorpt_correction_type gaussian
_exptl_absorpt_process_details
;
CrysAlisPro 1.171.39.28d (Rigaku Oxford Diffraction, 2015)
Numerical absorption correction based on gaussian integration over
			a multifaceted crystal model
Empirical absorption correction using spherical harmonics,
 implemented in SCALE3 ABSPACK scaling algorithm.
;
_exptl_crystal_colour 'clear colourless'
_exptl_crystal_colour_lustre clear
_exptl_crystal_colour_primary colourless
_exptl_crystal_density_diffrn 1.488
_exptl_crystal_description plate
_exptl_crystal_F_000 808
_exptl_crystal_size_max 0.125
_exptl_crystal_size_mid 0.097
_exptl_crystal_size_min 0.032
_refine_diff_density_max 0.294
_refine_diff_density_min -0.254
_refine_diff_density_rms 0.047
_refine_ls_abs_structure_details
;
 Classical Flack method preferred over Parsons because s.u. lower.
;
_refine_ls_abs_structure_Flack 0.011(10)
_refine_ls_extinction_method none
_refine_ls_goodness_of_fit_ref 1.046
_refine_ls_hydrogen_treatment constr
_refine_ls_matrix_type full
_refine_ls_number_parameters 974
_refine_ls_number_reflns 14890
_refine_ls_number_restraints 3
_refine_ls_restrained_S_all 1.046
_refine_ls_R_factor_all 0.0390
_refine_ls_R_factor_gt 0.0369
_refine_ls_shift/su_max 0.000
_refine_ls_shift/su_mean 0.000
_refine_ls_structure_factor_coef Fsqd
_refine_ls_weighting_details 'w=1/[\s^2^(Fo^2^)+(0.0630P)^2^+0.3917P] where P=(Fo^2^+2Fc^2^)/3'
_refine_ls_weighting_scheme calc
_refine_ls_wR_factor_gt 0.0990
_refine_ls_wR_factor_ref 0.1008
_reflns_Friedel_coverage 0.852
_reflns_Friedel_fraction_full 0.903
_reflns_Friedel_fraction_max 0.821
_reflns_number_gt 14152
_reflns_number_total 14890
_reflns_threshold_expression 'I > 2\s(I)'
_cod_data_source_file ja9b00862_si_004.cif
_cod_data_source_block ca021018_1_1_twin1_hklf4
_cod_database_code 4128946
_shelx_shelxl_version_number 2018/3
_chemical_oxdiff_formula C18H15ClN2O6
_shelx_space_group_comment
;
The symmetry employed for this shelxl refinement is uniquely defined
by the following loop, which should always be used as a source of
symmetry information in preference to the above space-group names.
They are only intended as comments.
;
_olex2_refinement_description
;
1. Twinned data refinement
 Scales: 0.7278(16)
 0.2722(16)
2. Fixed Uiso
 At 1.2 times of:
  All C(H) groups, All C(H,H) groups
3.a Ternary CH refined with riding coordinates:
 C7A(H7A), C8A(H8A), C7B(H7B), C8B(H8B), C7C(H7C), C8C(H8C), C7D(H7D), C8D(H8D)
3.b Secondary CH2 refined with riding coordinates:
 C9A(H9AA,H9AB), C10A(H10A,H10B), C11A(H11A,H11B), C9B(H9BA,H9BB), C10B(H10C,
 H10D), C11B(H11C,H11D), C9C(H9CA,H9CB), C10C(H10E,H10F), C11C(H11E,H11F),
 C9D(H9DA,H9DB), C10D(H10G,H10H), C11D(H11G,H11H)
3.c Aromatic/amide H refined with riding coordinates:
 C2A(H2A), C3A(H3A), C5A(H5A), C6A(H6A), C14A(H14A), C16A(H16A), C18A(H18A),
 C2B(H2B), C3B(H3B), C5B(H5B), C6B(H6B), C14B(H14B), C16B(H16B), C18B(H18B),
 C2C(H2C), C3C(H3C), C5C(H5C), C6C(H6C), C14C(H14C), C16C(H16C), C18C(H18C),
 C2D(H2D), C3D(H3D), C5D(H5D), C6D(H6D), C14D(H14D), C16D(H16D), C18D(H18D)
;
_olex2_date_sample_data_collection 2018-10-03
_olex2_date_sample_submission 2018-10-03
_olex2_submission_original_sample_id ca021018_1_1
_olex2_submission_special_instructions 'No special instructions were received'
_oxdiff_exptl_absorpt_empirical_details
;
Empirical correction (ABSPACK) includes:
- Absorption correction using spherical harmonics
- Frame scaling
;
_oxdiff_exptl_absorpt_empirical_full_max 1.215
_oxdiff_exptl_absorpt_empirical_full_min 0.766
_oxdiff_twin_integration_method simultaneous
_oxdiff_twin_items 2
_twin_special_details
;
Component 2 rotated by -179.9960\% 
 around [1.00 0.00 0.07] (reciprocal) or [1.00 -0.00 0.00] (direct)
;

loop_
_space_group_symop_operation_xyz
'x, y, z'

loop_
_atom_site_label
_atom_site_type_symbol
_atom_site_fract_x
_atom_site_fract_y
_atom_site_fract_z
_atom_site_U_iso_or_equiv
_atom_site_adp_type
_atom_site_occupancy
_atom_site_site_symmetry_order
_atom_site_calc_flag
_atom_site_refinement_flags_posn
Cl1A Cl 1.70725(10) 0.85097(7) 0.15465(7) 0.0267(2) Uani 1 1 d .
O1A O 0.9811(3) 1.0553(2) 0.2678(2) 0.0252(6) Uani 1 1 d .
O2A O 0.9667(4) 1.0801(3) 0.1007(2) 0.0342(7) Uani 1 1 d .
O3A O 0.5300(4) 1.1737(3) -0.0565(2) 0.0378(8) Uani 1 1 d .
O4A O 0.3512(3) 1.1738(2) 0.0376(2) 0.0318(7) Uani 1 1 d .
O5A O 0.5770(4) 1.0469(3) 0.4735(2) 0.0344(7) Uani 1 1 d .
O6A O 0.3845(4) 1.0925(3) 0.4016(2) 0.0351(8) Uani 1 1 d .
N1A N 0.4736(4) 1.1635(3) 0.0261(2) 0.0271(8) Uani 1 1 d .
N2A N 0.5057(4) 1.0768(3) 0.3983(3) 0.0261(8) Uani 1 1 d .
C1A C 1.5451(4) 0.8656(3) 0.2005(3) 0.0223(8) Uani 1 1 d .
C2A C 1.5243(5) 0.8469(3) 0.3047(3) 0.0239(8) Uani 1 1 d .
H2A H 1.594754 0.824842 0.349931 0.029 Uiso 1 1 calc R
C3A C 1.3967(4) 0.8618(3) 0.3401(3) 0.0230(8) Uani 1 1 d .
H3A H 1.381998 0.849648 0.409540 0.028 Uiso 1 1 calc R
C4A C 1.2897(4) 0.8947(3) 0.2732(3) 0.0235(8) Uani 1 1 d .
C5A C 1.3143(4) 0.9095(3) 0.1700(3) 0.0250(8) Uani 1 1 d .
H5A H 1.243537 0.929199 0.125123 0.030 Uiso 1 1 calc R
C6A C 1.4405(5) 0.8958(3) 0.1328(3) 0.0249(8) Uani 1 1 d .
H6A H 1.455087 0.906724 0.063646 0.030 Uiso 1 1 calc R
C7A C 1.1512(4) 0.9119(3) 0.3129(3) 0.0240(7) Uani 1 1 d .
H7A H 1.153938 0.888013 0.388666 0.029 Uiso 1 1 calc R
C8A C 1.0447(4) 0.8443(3) 0.2949(3) 0.0266(8) Uani 1 1 d .
H8A H 1.027660 0.862226 0.221788 0.032 Uiso 1 1 calc R
C9A C 0.9262(5) 0.8024(3) 0.3725(3) 0.0275(9) Uani 1 1 d .
H9AA H 0.839712 0.796540 0.346230 0.033 Uiso 1 1 calc R
H9AB H 0.921409 0.821960 0.430460 0.033 Uiso 1 1 calc R
C10A C 1.0352(5) 0.7265(3) 0.3711(3) 0.0311(9) Uani 1 1 d .
H10A H 1.095879 0.700504 0.428213 0.037 Uiso 1 1 calc R
H10B H 1.014168 0.675079 0.343967 0.037 Uiso 1 1 calc R
C11A C 1.1239(5) 1.0339(3) 0.2620(3) 0.0256(9) Uani 1 1 d .
H11A H 1.172998 1.068059 0.297320 0.031 Uiso 1 1 calc R
H11B H 1.156682 1.065300 0.189156 0.031 Uiso 1 1 calc R
C12A C 0.9156(5) 1.0754(3) 0.1817(3) 0.0235(8) Uani 1 1 d .
C13A C 0.7693(5) 1.0924(3) 0.1952(3) 0.0220(8) Uani 1 1 d .
C14A C 0.7091(5) 1.0789(3) 0.2904(3) 0.0222(8) Uani 1 1 d .
H14A H 0.759906 1.059890 0.349036 0.027 Uiso 1 1 calc R
C15A C 0.5714(5) 1.0944(3) 0.2963(3) 0.0221(8) Uani 1 1 d .
C16A C 0.4924(5) 1.1237(3) 0.2109(3) 0.0231(8) Uani 1 1 d .
H16A H 0.400457 1.135250 0.215829 0.028 Uiso 1 1 calc R
C17A C 0.5562(5) 1.1351(3) 0.1181(3) 0.0229(9) Uani 1 1 d .
C18A C 0.6920(5) 1.1208(3) 0.1077(3) 0.0233(9) Uani 1 1 d .
H18A H 0.731800 1.129777 0.043665 0.028 Uiso 1 1 calc R
Cl1B Cl -0.70810(10) 0.34728(7) 0.16837(7) 0.0292(2) Uani 1 1 d .
O1B O 0.0185(3) 0.5523(2) 0.2526(2) 0.0244(6) Uani 1 1 d .
O2B O 0.0535(3) 0.5872(3) 0.0826(2) 0.0313(7) Uani 1 1 d .
O3B O 0.3903(4) 0.5705(3) 0.4518(2) 0.0381(8) Uani 1 1 d .
O4B O 0.5957(4) 0.5914(3) 0.3858(2) 0.0347(8) Uani 1 1 d .
O5B O 0.5134(4) 0.6692(3) -0.0704(2) 0.0353(8) Uani 1 1 d .
O6B O 0.6799(3) 0.6640(2) 0.0244(2) 0.0303(7) Uani 1 1 d .
N1B N 0.4733(4) 0.5873(3) 0.3793(2) 0.0258(8) Uani 1 1 d .
N2B N 0.5593(4) 0.6586(3) 0.0119(3) 0.0250(8) Uani 1 1 d .
C1B C -0.5446(5) 0.3637(3) 0.2002(3) 0.0245(9) Uani 1 1 d .
C2B C -0.4403(5) 0.3882(3) 0.1244(3) 0.0247(9) Uani 1 1 d .
H2B H -0.457544 0.396934 0.057397 0.030 Uiso 1 1 calc R
C3B C -0.3109(5) 0.3995(3) 0.1493(3) 0.0252(8) Uani 1 1 d .
H3B H -0.240649 0.413996 0.099017 0.030 Uiso 1 1 calc R
C4B C -0.2826(4) 0.3897(3) 0.2485(3) 0.0215(8) Uani 1 1 d .
C5B C -0.3899(5) 0.3659(3) 0.3228(3) 0.0245(8) Uani 1 1 d .
H5B H -0.373364 0.359322 0.389246 0.029 Uiso 1 1 calc R
C6B C -0.5211(5) 0.3518(3) 0.3001(3) 0.0237(8) Uani 1 1 d .
H6B H -0.591444 0.334673 0.350715 0.028 Uiso 1 1 calc R
C7B C -0.1393(4) 0.4075(3) 0.2709(3) 0.0215(7) Uani 1 1 d .
H7B H -0.078224 0.393726 0.221923 0.026 Uiso 1 1 calc R
C8B C -0.1008(4) 0.3338(3) 0.3811(2) 0.0223(7) Uani 1 1 d .
H8B H -0.148284 0.346139 0.436946 0.027 Uiso 1 1 calc R
C9B C 0.0414(5) 0.2971(4) 0.4012(3) 0.0308(10) Uani 1 1 d .
H9BA H 0.077863 0.290027 0.465982 0.037 Uiso 1 1 calc R
H9BB H 0.105913 0.321092 0.341598 0.037 Uiso 1 1 calc R
C10B C -0.0677(6) 0.2181(3) 0.4084(3) 0.0351(11) Uani 1 1 d .
H10C H -0.068823 0.194820 0.353152 0.042 Uiso 1 1 calc R
H10D H -0.096884 0.163743 0.477583 0.042 Uiso 1 1 calc R
C11B C -0.1218(4) 0.5270(3) 0.2479(3) 0.0243(8) Uani 1 1 d .
H11C H -0.152883 0.572646 0.178849 0.029 Uiso 1 1 calc R
H11D H -0.176149 0.541505 0.298878 0.029 Uiso 1 1 calc R
C12B C 0.0948(4) 0.5795(3) 0.1642(3) 0.0227(8) Uani 1 1 d .
C13B C 0.2398(5) 0.5978(3) 0.1775(3) 0.0215(8) Uani 1 1 d .
C14B C 0.3285(5) 0.6229(3) 0.0913(3) 0.0218(8) Uani 1 1 d .
H14B H 0.297639 0.630300 0.027802 0.026 Uiso 1 1 calc R
C15B C 0.4638(5) 0.6368(3) 0.1019(3) 0.0228(9) Uani 1 1 d .
C16B C 0.5140(5) 0.6271(3) 0.1944(3) 0.0225(8) Uani 1 1 d .
H16B H 0.605411 0.636479 0.200070 0.027 Uiso 1 1 calc R
C17B C 0.4223(5) 0.6028(3) 0.2780(3) 0.0224(8) Uani 1 1 d .
C18B C 0.2852(5) 0.5875(3) 0.2727(3) 0.0228(8) Uani 1 1 d .
H18B H 0.225921 0.571050 0.330541 0.027 Uiso 1 1 calc R
Cl1C Cl 1.22964(10) 0.65151(7) 0.82629(7) 0.0277(2) Uani 1 1 d .
O1C O 0.5130(3) 0.4433(2) 0.7318(2) 0.0229(6) Uani 1 1 d .
O2C O 0.4753(3) 0.4239(3) 0.8966(2) 0.0353(7) Uani 1 1 d .
O3C O 0.0203(4) 0.3260(3) 1.0580(2) 0.0358(8) Uani 1 1 d .
O4C O -0.1465(3) 0.3264(2) 0.9643(2) 0.0295(7) Uani 1 1 d .
O5C O 0.1352(4) 0.4389(3) 0.5310(2) 0.0420(9) Uani 1 1 d .
O6C O -0.0664(3) 0.4023(3) 0.6024(2) 0.0327(7) Uani 1 1 d .
N1C N -0.0256(4) 0.3360(3) 0.9752(2) 0.0260(8) Uani 1 1 d .
N2C N 0.0546(4) 0.4143(3) 0.6059(2) 0.0263(8) Uani 1 1 d .
C1C C 1.0730(5) 0.6353(3) 0.7838(3) 0.0234(8) Uani 1 1 d .
C2C C 1.0647(5) 0.6490(3) 0.6820(3) 0.0245(8) Uani 1 1 d .
H2C H 1.140600 0.668498 0.636261 0.029 Uiso 1 1 calc R
C3C C 0.9396(5) 0.6329(3) 0.6491(3) 0.0256(9) Uani 1 1 d .
H3C H 0.932986 0.641942 0.580637 0.031 Uiso 1 1 calc R
C4C C 0.8262(4) 0.6040(3) 0.7157(3) 0.0261(9) Uani 1 1 d .
C5C C 0.8376(4) 0.5931(3) 0.8176(3) 0.0258(8) Uani 1 1 d .
H5C H 0.761301 0.575396 0.862991 0.031 Uiso 1 1 calc R
C6C C 0.9611(5) 0.6084(3) 0.8526(3) 0.0271(9) Uani 1 1 d .
H6C H 0.967922 0.600529 0.920634 0.033 Uiso 1 1 calc R
C7C C 0.6920(4) 0.5850(3) 0.6778(3) 0.0288(8) Uani 1 1 d .
H7C H 0.706390 0.601628 0.603521 0.035 Uiso 1 1 calc R
C8C C 0.5862(4) 0.6590(3) 0.6857(3) 0.0298(8) Uani 1 1 d .
H8C H 0.557951 0.648824 0.756588 0.036 Uiso 1 1 calc R
C9C C 0.4795(5) 0.6964(3) 0.6057(3) 0.0294(9) Uani 1 1 d .
H9CA H 0.482986 0.669824 0.552691 0.035 Uiso 1 1 calc R
H9CB H 0.389351 0.706809 0.628888 0.035 Uiso 1 1 calc R
C10C C 0.5893(5) 0.7742(3) 0.6006(3) 0.0307(9) Uani 1 1 d .
H10E H 0.564992 0.831056 0.620736 0.037 Uiso 1 1 calc R
H10F H 0.658655 0.794059 0.544517 0.037 Uiso 1 1 calc R
C11C C 0.6554(5) 0.4647(3) 0.7371(3) 0.0256(9) Uani 1 1 d .
H11E H 0.709529 0.424848 0.707670 0.031 Uiso 1 1 calc R
H11F H 0.676644 0.439226 0.809961 0.031 Uiso 1 1 calc R
C12C C 0.4367(5) 0.4245(3) 0.8176(3) 0.0241(9) Uani 1 1 d .
C13C C 0.2917(5) 0.4043(3) 0.8054(3) 0.0213(8) Uani 1 1 d .
C14C C 0.2441(5) 0.4152(3) 0.7109(3) 0.0217(8) Uani 1 1 d .
H14C H 0.302264 0.433493 0.652088 0.026 Uiso 1 1 calc R
C15C C 0.1078(5) 0.3983(3) 0.7067(3) 0.0215(8) Uani 1 1 d .
C16C C 0.0176(5) 0.3713(3) 0.7915(3) 0.0221(8) Uani 1 1 d .
H16C H -0.073592 0.360060 0.786586 0.026 Uiso 1 1 calc R
C17C C 0.0683(5) 0.3615(3) 0.8841(3) 0.0225(8) Uani 1 1 d .
C18C C 0.2036(5) 0.3775(3) 0.8933(3) 0.0235(9) Uani 1 1 d .
H18C H 0.235157 0.370568 0.956534 0.028 Uiso 1 1 calc R
Cl1D Cl -0.18262(11) 0.14515(7) 0.83509(7) 0.0292(2) Uani 1 1 d .
O1D O 0.5515(3) -0.0560(2) 0.7313(2) 0.0231(6) Uani 1 1 d .
O2D O 0.5616(3) -0.0970(2) 0.9029(2) 0.0289(7) Uani 1 1 d .
O3D O 0.9515(4) -0.0609(3) 0.5268(2) 0.0346(7) Uani 1 1 d .
O4D O 1.1463(4) -0.0922(3) 0.5947(2) 0.0355(8) Uani 1 1 d .
O5D O 1.0039(4) -0.1750(3) 1.0534(2) 0.0351(7) Uani 1 1 d .
O6D O 1.1832(3) -0.1697(2) 0.9573(2) 0.0308(7) Uani 1 1 d .
N1D N 1.0241(4) -0.0836(3) 0.6007(3) 0.0254(8) Uani 1 1 d .
N2D N 1.0618(4) -0.1637(3) 0.9708(3) 0.0251(8) Uani 1 1 d .
C1D C -0.0153(5) 0.1303(3) 0.8011(3) 0.0249(9) Uani 1 1 d .
C2D C 0.0792(5) 0.1037(3) 0.8768(3) 0.0250(8) Uani 1 1 d .
H2D H 0.053533 0.093478 0.944463 0.030 Uiso 1 1 calc R
C3D C 0.2133(5) 0.0926(3) 0.8499(3) 0.0253(8) Uani 1 1 d .
H3D H 0.277505 0.075444 0.900035 0.030 Uiso 1 1 calc R
C4D C 0.2526(4) 0.1067(3) 0.7491(3) 0.0227(8) Uani 1 1 d .
C5D C 0.1555(5) 0.1331(3) 0.6752(3) 0.0244(8) Uani 1 1 d .
H5D H 0.180471 0.142110 0.607812 0.029 Uiso 1 1 calc R
C6D C 0.0210(5) 0.1464(3) 0.7001(3) 0.0238(8) Uani 1 1 d .
H6D H -0.042936 0.165753 0.649587 0.029 Uiso 1 1 calc R
C7D C 0.3996(4) 0.0882(3) 0.7251(3) 0.0221(7) Uani 1 1 d .
H7D H 0.453422 0.092995 0.778953 0.027 Uiso 1 1 calc R
C8D C 0.4564(4) 0.1700(3) 0.6200(3) 0.0250(7) Uani 1 1 d .
H8D H 0.414217 0.170375 0.558934 0.030 Uiso 1 1 calc R
C9D C 0.6046(5) 0.1961(3) 0.6058(3) 0.0316(10) Uani 1 1 d .
H9DA H 0.649328 0.209804 0.538779 0.038 Uiso 1 1 calc R
H9DB H 0.659128 0.160412 0.665910 0.038 Uiso 1 1 calc R
C10D C 0.5047(6) 0.2774(3) 0.6085(4) 0.0380(12) Uani 1 1 d .
H10G H 0.499387 0.290632 0.670276 0.046 Uiso 1 1 calc R
H10H H 0.489589 0.340011 0.543176 0.046 Uiso 1 1 calc R
C11D C 0.4110(5) -0.0271(3) 0.7354(3) 0.0243(8) Uani 1 1 d .
H11G H 0.367165 -0.077266 0.801290 0.029 Uiso 1 1 calc R
H11H H 0.365252 -0.032546 0.678984 0.029 Uiso 1 1 calc R
C12D C 0.6155(5) -0.0861(3) 0.8210(3) 0.0225(8) Uani 1 1 d .
C13D C 0.7625(5) -0.1022(3) 0.8061(3) 0.0216(8) Uani 1 1 d .
C14D C 0.8404(5) -0.1284(3) 0.8923(3) 0.0210(8) Uani 1 1 d .
H14D H 0.800965 -0.138275 0.956712 0.025 Uiso 1 1 calc R
C15D C 0.9781(5) -0.1393(3) 0.8802(3) 0.0221(8) Uani 1 1 d .
C16D C 1.0409(4) -0.1258(3) 0.7855(3) 0.0222(8) Uani 1 1 d .
H16D H 1.133462 -0.133614 0.778442 0.027 Uiso 1 1 calc R
C17D C 0.9591(5) -0.1003(3) 0.7026(3) 0.0224(8) Uani 1 1 d .
C18D C 0.8221(5) -0.0877(3) 0.7095(3) 0.0221(8) Uani 1 1 d .
H18D H 0.770478 -0.070051 0.651467 0.027 Uiso 1 1 calc R

loop_
_atom_site_aniso_label
_atom_site_aniso_U_11
_atom_site_aniso_U_22
_atom_site_aniso_U_33
_atom_site_aniso_U_23
_atom_site_aniso_U_13
_atom_site_aniso_U_12
Cl1A 0.0228(6) 0.0292(5) 0.0317(4) -0.0169(4) 0.0007(4) 0.0012(4)
O1A 0.0232(17) 0.0289(15) 0.0253(12) -0.0134(11) -0.0029(11) 0.0039(12)
O2A 0.0305(19) 0.0466(18) 0.0259(13) -0.0164(12) -0.0010(12) 0.0078(14)
O3A 0.037(2) 0.052(2) 0.0265(14) -0.0192(14) -0.0068(13) 0.0096(16)
O4A 0.0254(19) 0.0333(16) 0.0339(14) -0.0116(12) -0.0070(13) 0.0063(14)
O5A 0.039(2) 0.0412(17) 0.0241(13) -0.0149(12) -0.0039(13) 0.0078(15)
O6A 0.026(2) 0.047(2) 0.0371(16) -0.0246(15) 0.0054(13) -0.0008(16)
N1A 0.030(2) 0.0250(18) 0.0250(15) -0.0091(13) -0.0043(14) 0.0021(16)
N2A 0.031(2) 0.0203(16) 0.0271(16) -0.0107(13) 0.0041(15) -0.0037(15)
C1A 0.018(2) 0.0203(18) 0.0317(18) -0.0145(15) 0.0018(15) 0.0013(16)
C2A 0.025(2) 0.0220(17) 0.0258(17) -0.0112(14) -0.0042(15) 0.0013(15)
C3A 0.028(2) 0.0203(16) 0.0206(15) -0.0089(13) -0.0026(14) 0.0004(15)
C4A 0.024(2) 0.0212(16) 0.0263(17) -0.0118(14) -0.0008(15) 0.0010(14)
C5A 0.023(2) 0.0235(17) 0.0276(18) -0.0100(14) -0.0071(15) 0.0042(15)
C6A 0.030(2) 0.0247(18) 0.0213(16) -0.0115(14) -0.0020(15) 0.0012(16)
C7A 0.0220(19) 0.0279(17) 0.0252(16) -0.0144(14) -0.0028(14) 0.0025(14)
C8A 0.027(2) 0.0312(18) 0.0245(16) -0.0151(14) -0.0022(14) 0.0005(16)
C9A 0.025(2) 0.032(2) 0.0274(17) -0.0146(16) 0.0000(16) 0.0007(18)
C10A 0.030(3) 0.031(2) 0.036(2) -0.0175(17) 0.0001(18) 0.0030(18)
C11A 0.020(2) 0.0261(19) 0.0332(19) -0.0151(16) -0.0027(16) 0.0033(16)
C12A 0.028(2) 0.0211(18) 0.0200(16) -0.0080(14) -0.0011(15) 0.0033(16)
C13A 0.025(2) 0.0193(17) 0.0236(16) -0.0104(14) -0.0025(15) 0.0001(16)
C14A 0.026(2) 0.0186(17) 0.0241(17) -0.0114(14) -0.0029(16) 0.0004(16)
C15A 0.027(2) 0.0182(18) 0.0239(17) -0.0116(14) 0.0014(16) -0.0033(16)
C16A 0.024(2) 0.0181(18) 0.0281(18) -0.0113(15) 0.0001(16) -0.0002(17)
C17A 0.026(2) 0.0173(18) 0.0238(17) -0.0070(14) -0.0051(16) 0.0010(16)
C18A 0.029(3) 0.0185(17) 0.0223(16) -0.0086(14) -0.0023(15) 0.0010(16)
Cl1B 0.0250(6) 0.0298(5) 0.0391(5) -0.0202(4) -0.0077(4) 0.0021(4)
O1B 0.0231(17) 0.0254(14) 0.0241(12) -0.0102(11) -0.0025(11) -0.0018(12)
O2B 0.0283(18) 0.0418(16) 0.0238(13) -0.0140(11) -0.0044(11) -0.0023(13)
O3B 0.038(2) 0.0519(19) 0.0238(13) -0.0167(13) 0.0030(13) -0.0110(16)
O4B 0.030(2) 0.0433(19) 0.0376(15) -0.0227(14) -0.0132(14) 0.0065(16)
O5B 0.034(2) 0.0478(19) 0.0283(14) -0.0208(13) 0.0020(13) -0.0051(16)
O6B 0.0234(18) 0.0294(15) 0.0317(14) -0.0074(12) 0.0000(12) 0.0002(13)
N1B 0.030(2) 0.0227(17) 0.0265(16) -0.0117(13) -0.0048(15) -0.0007(15)
N2B 0.025(2) 0.0224(16) 0.0272(16) -0.0105(13) 0.0016(14) -0.0009(15)
C1B 0.028(3) 0.0168(17) 0.0313(18) -0.0127(15) -0.0053(17) 0.0012(16)
C2B 0.029(2) 0.0234(19) 0.0242(17) -0.0127(14) -0.0040(15) 0.0020(16)
C3B 0.030(2) 0.0258(18) 0.0217(16) -0.0125(14) 0.0000(15) -0.0009(16)
C4B 0.025(2) 0.0170(15) 0.0230(16) -0.0089(13) -0.0037(14) 0.0016(14)
C5B 0.030(2) 0.0219(17) 0.0201(15) -0.0079(13) -0.0038(15) 0.0000(16)
C6B 0.025(2) 0.0173(17) 0.0275(17) -0.0086(14) 0.0024(16) 0.0006(16)
C7B 0.0209(19) 0.0235(16) 0.0213(15) -0.0109(13) -0.0002(13) 0.0008(14)
C8B 0.0247(19) 0.0210(15) 0.0215(15) -0.0094(12) -0.0020(13) 0.0013(13)
C9B 0.027(2) 0.034(2) 0.0291(18) -0.0113(16) -0.0077(17) 0.0063(19)
C10B 0.046(3) 0.026(2) 0.033(2) -0.0119(16) -0.0113(19) 0.0036(19)
C11B 0.018(2) 0.027(2) 0.0287(18) -0.0133(16) -0.0034(15) 0.0024(16)
C12B 0.019(2) 0.0221(18) 0.0264(17) -0.0097(14) 0.0005(15) 0.0010(16)
C13B 0.022(2) 0.0204(18) 0.0234(17) -0.0103(14) -0.0051(15) 0.0022(16)
C14B 0.024(2) 0.0182(18) 0.0240(17) -0.0097(14) -0.0048(15) 0.0022(16)
C15B 0.027(3) 0.0158(17) 0.0239(17) -0.0070(14) -0.0012(16) 0.0018(16)
C16B 0.024(2) 0.0161(17) 0.0272(17) -0.0091(14) -0.0031(16) 0.0003(16)
C17B 0.024(2) 0.0217(19) 0.0233(17) -0.0109(15) -0.0049(15) 0.0023(17)
C18B 0.025(2) 0.0203(18) 0.0228(17) -0.0096(14) -0.0009(15) 0.0010(16)
Cl1C 0.0248(6) 0.0287(5) 0.0350(4) -0.0182(4) -0.0079(4) 0.0012(4)
O1C 0.0192(17) 0.0273(14) 0.0243(12) -0.0131(11) -0.0018(11) -0.0001(12)
O2C 0.0259(19) 0.0555(19) 0.0287(14) -0.0222(13) -0.0040(12) -0.0044(15)
O3C 0.035(2) 0.0480(19) 0.0256(14) -0.0172(13) 0.0000(13) -0.0029(16)
O4C 0.0197(17) 0.0298(15) 0.0354(15) -0.0113(12) 0.0034(12) -0.0039(13)
O5C 0.037(2) 0.063(2) 0.0237(14) -0.0172(14) 0.0008(13) -0.0178(17)
O6C 0.0218(18) 0.0432(19) 0.0366(15) -0.0200(14) -0.0072(13) -0.0002(15)
N1C 0.029(2) 0.0215(16) 0.0261(16) -0.0095(13) 0.0016(14) -0.0017(15)
N2C 0.029(2) 0.0241(17) 0.0269(16) -0.0119(13) -0.0075(15) -0.0006(15)
C1C 0.022(2) 0.0187(18) 0.0312(18) -0.0119(15) -0.0049(16) 0.0016(16)
C2C 0.024(2) 0.0214(18) 0.0292(18) -0.0120(15) -0.0015(16) -0.0010(16)
C3C 0.030(2) 0.0198(17) 0.0263(17) -0.0092(14) -0.0069(16) 0.0004(16)
C4C 0.024(2) 0.0192(17) 0.0324(19) -0.0084(14) -0.0069(16) 0.0017(15)
C5C 0.021(2) 0.0225(17) 0.0331(19) -0.0115(15) 0.0010(15) 0.0023(15)
C6C 0.035(3) 0.0221(19) 0.0266(18) -0.0127(15) -0.0028(16) 0.0022(17)
C7C 0.025(2) 0.0311(18) 0.0314(18) -0.0140(15) -0.0064(15) 0.0028(15)
C8C 0.031(2) 0.0327(19) 0.0278(17) -0.0141(15) -0.0069(15) 0.0022(16)
C9C 0.031(2) 0.028(2) 0.0290(18) -0.0111(16) -0.0099(17) 0.0035(18)
C10C 0.033(3) 0.0231(19) 0.036(2) -0.0123(16) -0.0077(18) 0.0038(18)
C11C 0.019(2) 0.029(2) 0.0299(18) -0.0140(16) -0.0021(16) 0.0012(17)
C12C 0.026(2) 0.0244(19) 0.0223(16) -0.0101(14) -0.0052(16) 0.0010(17)
C13C 0.022(2) 0.0180(18) 0.0244(17) -0.0103(14) 0.0001(16) 0.0016(16)
C14C 0.023(2) 0.0187(18) 0.0238(16) -0.0097(14) -0.0005(15) 0.0004(16)
C15C 0.028(2) 0.0132(17) 0.0240(17) -0.0079(14) -0.0049(16) 0.0012(16)
C16C 0.022(2) 0.0171(17) 0.0273(17) -0.0096(14) -0.0061(16) 0.0020(16)
C17C 0.024(2) 0.0181(18) 0.0259(17) -0.0102(14) 0.0020(16) 0.0009(16)
C18C 0.029(3) 0.0203(18) 0.0214(16) -0.0090(14) -0.0051(16) 0.0027(17)
Cl1D 0.0266(6) 0.0294(5) 0.0361(5) -0.0190(4) 0.0023(4) 0.0012(4)
O1D 0.0214(17) 0.0251(14) 0.0236(12) -0.0111(11) -0.0047(11) 0.0047(12)
O2D 0.0263(18) 0.0368(15) 0.0222(12) -0.0117(11) -0.0013(11) 0.0068(13)
O3D 0.039(2) 0.0408(17) 0.0255(13) -0.0162(12) -0.0035(13) 0.0061(15)
O4D 0.029(2) 0.0425(18) 0.0358(15) -0.0188(14) 0.0061(14) -0.0021(16)
O5D 0.035(2) 0.0471(18) 0.0243(13) -0.0160(13) -0.0060(13) 0.0104(15)
O6D 0.0250(19) 0.0295(15) 0.0345(15) -0.0100(12) -0.0082(13) 0.0057(13)
N1D 0.030(2) 0.0224(16) 0.0255(15) -0.0125(13) 0.0006(14) -0.0005(15)
N2D 0.027(2) 0.0222(17) 0.0260(15) -0.0101(13) -0.0077(14) 0.0072(15)
C1D 0.028(3) 0.0176(18) 0.0294(18) -0.0110(15) 0.0013(16) -0.0015(16)
C2D 0.031(2) 0.0230(18) 0.0219(16) -0.0115(14) 0.0022(15) 0.0027(16)
C3D 0.029(2) 0.0228(17) 0.0242(16) -0.0104(14) -0.0050(15) 0.0027(15)
C4D 0.027(2) 0.0159(15) 0.0251(16) -0.0094(13) -0.0016(15) 0.0013(14)
C5D 0.032(2) 0.0205(16) 0.0206(16) -0.0089(13) 0.0003(15) 0.0000(15)
C6D 0.027(2) 0.0203(17) 0.0252(17) -0.0099(14) -0.0078(15) 0.0037(15)
C7D 0.024(2) 0.0245(16) 0.0214(15) -0.0131(13) -0.0043(13) 0.0033(14)
C8D 0.027(2) 0.0253(16) 0.0228(15) -0.0107(13) -0.0001(14) 0.0030(15)
C9D 0.029(3) 0.028(2) 0.033(2) -0.0103(16) 0.0019(17) -0.0016(18)
C10D 0.052(3) 0.023(2) 0.036(2) -0.0116(17) 0.010(2) -0.002(2)
C11D 0.022(2) 0.026(2) 0.0261(17) -0.0125(15) -0.0037(15) 0.0031(16)
C12D 0.025(2) 0.0213(18) 0.0215(16) -0.0092(14) -0.0049(15) 0.0028(16)
C13D 0.025(2) 0.0156(16) 0.0233(16) -0.0072(13) -0.0031(15) 0.0022(15)
C14D 0.024(2) 0.0185(17) 0.0207(16) -0.0091(14) -0.0002(15) 0.0015(16)
C15D 0.027(2) 0.0164(17) 0.0251(17) -0.0103(14) -0.0055(16) 0.0037(16)
C16D 0.022(2) 0.0163(17) 0.0286(18) -0.0098(14) -0.0017(16) 0.0012(16)
C17D 0.029(3) 0.0148(17) 0.0236(17) -0.0089(14) 0.0021(16) -0.0008(16)
C18D 0.027(3) 0.0159(17) 0.0231(16) -0.0085(14) -0.0029(15) -0.0005(16)

loop_
_atom_type_symbol
_atom_type_description
_atom_type_scat_dispersion_real
_atom_type_scat_dispersion_imag
_atom_type_scat_source
C C 0.0181 0.0091 'International Tables Vol C Tables 4.2.6.8 and 6.1.1.4'
H H 0.0000 0.0000 'International Tables Vol C Tables 4.2.6.8 and 6.1.1.4'
Cl Cl 0.3639 0.7018 'International Tables Vol C Tables 4.2.6.8 and 6.1.1.4'
N N 0.0311 0.0180 'International Tables Vol C Tables 4.2.6.8 and 6.1.1.4'
O O 0.0492 0.0322 'International Tables Vol C Tables 4.2.6.8 and 6.1.1.4'

loop_
_exptl_crystal_face_index_h
_exptl_crystal_face_index_k
_exptl_crystal_face_index_l
_exptl_crystal_face_perp_dist
5 -3 -2 0.0617
0 -1 5 0.0171
-1 0 5 0.0202
5 5 2 0.0487
0 -5 -2 0.0366
-5 -2 -1 0.0516
-3 5 3 0.0520
0 0 -1 0.0162
-2 1 -5 0.0350
4 5 -2 0.0398
-2 5 1 0.0495
3 3 5 0.0381
-2 5 5 0.0434
2 4 5 0.0387
0 1 5 0.0144
-1 2 5 0.0295
1 1 5 0.0210

loop_
_geom_angle_atom_site_label_1
_geom_angle_atom_site_label_2
_geom_angle_atom_site_label_3
_geom_angle
C12A O1A C11A 115.6(3)
O3A N1A O4A 123.8(4)
O3A N1A C17A 118.3(4)
O4A N1A C17A 117.9(3)
O5A N2A C15A 117.2(4)
O6A N2A O5A 124.9(3)
O6A N2A C15A 117.9(3)
C2A C1A Cl1A 119.0(3)
C6A C1A Cl1A 119.7(3)
C6A C1A C2A 121.4(4)
C3A C2A C1A 118.8(4)
C2A C3A C4A 121.3(3)
C3A C4A C7A 120.5(3)
C5A C4A C3A 117.9(4)
C5A C4A C7A 121.6(4)
C6A C5A C4A 122.0(4)
C5A C6A C1A 118.6(3)
C4A C7A C11A 108.2(3)
C8A C7A C4A 111.1(3)
C8A C7A C11A 114.1(3)
C9A C8A C7A 118.4(3)
C9A C8A C10A 60.1(3)
C10A C8A C7A 116.8(3)
C8A C9A C10A 60.1(3)
C8A C10A C9A 59.8(3)
O1A C11A C7A 111.6(3)
O1A C12A C13A 112.3(3)
O2A C12A O1A 125.1(4)
O2A C12A C13A 122.6(4)
C14A C13A C12A 122.4(4)
C14A C13A C18A 120.3(4)
C18A C13A C12A 117.2(4)
C13A C14A C15A 118.5(4)
C14A C15A N2A 118.9(4)
C16A C15A N2A 118.5(4)
C16A C15A C14A 122.6(4)
C17A C16A C15A 116.9(4)
C16A C17A N1A 118.1(4)
C18A C17A N1A 118.9(4)
C18A C17A C16A 123.0(4)
C17A C18A C13A 118.7(4)
C12B O1B C11B 115.8(3)
O3B N1B O4B 124.3(3)
O3B N1B C17B 117.7(4)
O4B N1B C17B 118.0(4)
O5B N2B O6B 124.1(4)
O5B N2B C15B 117.9(4)
O6B N2B C15B 118.0(3)
C2B C1B Cl1B 119.0(3)
C6B C1B Cl1B 119.9(4)
C6B C1B C2B 121.2(4)
C3B C2B C1B 119.3(4)
C2B C3B C4B 121.5(4)
C3B C4B C7B 119.6(3)
C5B C4B C3B 117.8(4)
C5B C4B C7B 122.6(3)
C6B C5B C4B 121.7(4)
C1B C6B C5B 118.5(4)
C4B C7B C11B 108.2(3)
C8B C7B C4B 113.8(3)
C8B C7B C11B 111.0(3)
C9B C8B C7B 120.0(3)
C9B C8B C10B 60.3(3)
C10B C8B C7B 119.4(3)
C8B C9B C10B 60.1(3)
C8B C10B C9B 59.6(3)
O1B C11B C7B 110.5(3)
O1B C12B C13B 112.4(3)
O2B C12B O1B 124.6(4)
O2B C12B C13B 123.1(4)
C14B C13B C12B 117.0(3)
C14B C13B C18B 121.0(4)
C18B C13B C12B 122.0(4)
C15B C14B C13B 118.6(4)
C14B C15B N2B 118.8(3)
C16B C15B N2B 118.5(4)
C16B C15B C14B 122.7(4)
C15B C16B C17B 116.9(4)
C16B C17B N1B 118.3(4)
C16B C17B C18B 123.2(3)
C18B C17B N1B 118.4(4)
C17B C18B C13B 117.6(4)
C12C O1C C11C 115.4(3)
O3C N1C C17C 118.4(4)
O4C N1C O3C 123.7(4)
O4C N1C C17C 117.9(3)
O5C N2C C15C 117.5(4)
O6C N2C O5C 124.2(3)
O6C N2C C15C 118.3(4)
C2C C1C Cl1C 118.8(3)
C2C C1C C6C 121.7(4)
C6C C1C Cl1C 119.5(3)
C1C C2C C3C 118.7(4)
C4C C3C C2C 121.4(4)
C3C C4C C5C 118.4(4)
C3C C4C C7C 120.0(3)
C5C C4C C7C 121.6(4)
C6C C5C C4C 121.3(4)
C1C C6C C5C 118.4(4)
C4C C7C C11C 108.0(3)
C8C C7C C4C 111.5(3)
C8C C7C C11C 114.7(4)
C7C C8C C9C 118.5(3)
C7C C8C C10C 117.4(4)
C9C C8C C10C 59.8(3)
C10C C9C C8C 60.3(3)
C9C C10C C8C 59.9(3)
O1C C11C C7C 112.1(3)
O1C C12C C13C 112.1(3)
O2C C12C O1C 125.6(4)
O2C C12C C13C 122.3(4)
C14C C13C C12C 122.5(4)
C14C C13C C18C 120.7(4)
C18C C13C C12C 116.8(3)
C15C C14C C13C 118.2(4)
C14C C15C N2C 118.9(4)
C16C C15C N2C 117.9(4)
C16C C15C C14C 123.1(4)
C15C C16C C17C 117.2(4)
C16C C17C N1C 118.7(4)
C16C C17C C18C 122.5(4)
C18C C17C N1C 118.8(4)
C17C C18C C13C 118.4(4)
C12D O1D C11D 115.7(3)
O3D N1D C17D 117.6(4)
O4D N1D O3D 124.0(3)
O4D N1D C17D 118.4(4)
O5D N2D C15D 117.5(4)
O6D N2D O5D 125.1(4)
O6D N2D C15D 117.4(3)
C2D C1D Cl1D 118.6(3)
C6D C1D Cl1D 120.0(3)
C6D C1D C2D 121.4(4)
C1D C2D C3D 118.9(4)
C2D C3D C4D 121.0(4)
C3D C4D C7D 119.0(3)
C5D C4D C3D 118.7(4)
C5D C4D C7D 122.3(3)
C4D C5D C6D 121.2(4)
C1D C6D C5D 118.9(4)
C4D C7D C11D 108.3(3)
C8D C7D C4D 114.0(3)
C8D C7D C11D 111.5(3)
C9D C8D C7D 119.2(3)
C10D C8D C7D 119.4(3)
C10D C8D C9D 60.3(3)
C8D C9D C10D 59.7(3)
C8D C10D C9D 60.0(3)
O1D C11D C7D 110.8(3)
O1D C12D C13D 111.8(3)
O2D C12D O1D 124.3(4)
O2D C12D C13D 123.9(4)
C14D C13D C12D 117.0(3)
C14D C13D C18D 120.5(4)
C18D C13D C12D 122.4(3)
C15D C14D C13D 118.6(3)
C14D C15D N2D 118.6(3)
C14D C15D C16D 122.5(4)
C16D C15D N2D 118.8(4)
C17D C16D C15D 116.6(4)
C16D C17D N1D 117.5(4)
C18D C17D N1D 118.9(4)
C18D C17D C16D 123.6(4)
C17D C18D C13D 118.1(4)

loop_
_geom_bond_atom_site_label_1
_geom_bond_atom_site_label_2
_geom_bond_distance
Cl1A C1A 1.751(4)
O1A C11A 1.453(5)
O1A C12A 1.331(5)
O2A C12A 1.209(5)
O3A N1A 1.225(5)
O4A N1A 1.234(5)
O5A N2A 1.224(5)
O6A N2A 1.224(5)
N1A C17A 1.479(5)
N2A C15A 1.478(5)
C1A C2A 1.392(5)
C1A C6A 1.385(6)
C2A C3A 1.388(6)
C3A C4A 1.398(5)
C4A C5A 1.396(5)
C4A C7A 1.518(6)
C5A C6A 1.381(6)
C7A C8A 1.515(5)
C7A C11A 1.540(5)
C8A C9A 1.502(6)
C8A C10A 1.506(6)
C9A C10A 1.507(7)
C12A C13A 1.487(6)
C13A C14A 1.386(5)
C13A C18A 1.398(5)
C14A C15A 1.387(6)
C15A C16A 1.383(6)
C16A C17A 1.380(6)
C17A C18A 1.371(6)
Cl1B C1B 1.748(5)
O1B C11B 1.450(5)
O1B C12B 1.337(5)
O2B C12B 1.209(5)
O3B N1B 1.226(5)
O4B N1B 1.227(5)
O5B N2B 1.224(5)
O6B N2B 1.226(5)
N1B C17B 1.474(5)
N2B C15B 1.474(5)
C1B C2B 1.387(6)
C1B C6B 1.386(5)
C2B C3B 1.376(6)
C3B C4B 1.397(5)
C4B C5B 1.396(6)
C4B C7B 1.517(5)
C5B C6B 1.392(6)
C7B C8B 1.514(4)
C7B C11B 1.541(5)
C8B C9B 1.496(6)
C8B C10B 1.504(5)
C9B C10B 1.506(7)
C12B C13B 1.497(6)
C13B C14B 1.386(6)
C13B C18B 1.393(5)
C14B C15B 1.382(6)
C15B C16B 1.379(5)
C16B C17B 1.379(6)
C17B C18B 1.389(6)
Cl1C C1C 1.745(4)
O1C C11C 1.458(5)
O1C C12C 1.327(5)
O2C C12C 1.200(5)
O3C N1C 1.233(5)
O4C N1C 1.232(5)
O5C N2C 1.221(5)
O6C N2C 1.220(5)
N1C C17C 1.468(5)
N2C C15C 1.474(5)
C1C C2C 1.380(5)
C1C C6C 1.381(7)
C2C C3C 1.400(6)
C3C C4C 1.376(6)
C4C C5C 1.398(5)
C4C C7C 1.526(6)
C5C C6C 1.396(6)
C7C C8C 1.495(6)
C7C C11C 1.530(5)
C8C C9C 1.510(6)
C8C C10C 1.516(5)
C9C C10C 1.508(6)
C12C C13C 1.500(6)
C13C C14C 1.390(5)
C13C C18C 1.398(6)
C14C C15C 1.382(6)
C15C C16C 1.378(6)
C16C C17C 1.383(5)
C17C C18C 1.384(6)
Cl1D C1D 1.743(5)
O1D C11D 1.454(5)
O1D C12D 1.345(5)
O2D C12D 1.204(5)
O3D N1D 1.227(5)
O4D N1D 1.221(5)
O5D N2D 1.226(5)
O6D N2D 1.219(5)
N1D C17D 1.478(5)
N2D C15D 1.478(5)
C1D C2D 1.386(6)
C1D C6D 1.382(5)
C2D C3D 1.393(6)
C3D C4D 1.394(5)
C4D C5D 1.388(5)
C4D C7D 1.528(6)
C5D C6D 1.397(6)
C7D C8D 1.506(5)
C7D C11D 1.533(5)
C8D C9D 1.499(6)
C8D C10D 1.493(5)
C9D C10D 1.503(7)
C12D C13D 1.494(6)
C13D C14D 1.389(5)
C13D C18D 1.399(5)
C14D C15D 1.386(6)
C15D C16D 1.391(6)
C16D C17D 1.378(6)
C17D C18D 1.375(6)

loop_
_exptl_oxdiff_crystal_face_indexfrac_h
_exptl_oxdiff_crystal_face_indexfrac_k
_exptl_oxdiff_crystal_face_indexfrac_l
_exptl_oxdiff_crystal_face_x
_exptl_oxdiff_crystal_face_y
_exptl_oxdiff_crystal_face_z
5.0004 -2.9804 -2.3099 -0.0782 -0.0685 0.8541
0.0017 -0.9971 4.9972 0.6244 0.2347 -0.0008
-0.9986 -0.0014 4.8595 0.5550 0.1895 -0.1845
5.0026 5.0212 1.6890 0.1040 -0.8461 0.4464
-0.0012 -5.0007 -1.9996 -0.0551 0.4985 0.2501
-5.0019 -2.0209 -0.6891 -0.0945 0.5420 -0.5946
-2.9995 4.9886 2.5858 0.0728 -0.2799 -0.6718
-0.0004 -0.0006 -0.9995 -0.1177 -0.0250 0.0094
-2.0024 0.9886 -5.2727 -0.6910 -0.1056 -0.2740
4.0008 5.0147 -2.4466 -0.3999 -0.8816 0.3466
-1.9998 4.9917 0.7246 -0.1292 -0.3944 -0.5155
3.0031 3.0152 5.4110 0.5801 -0.3977 0.2264
-1.9984 4.9940 4.7225 0.3414 -0.2944 -0.5532
2.0029 4.0109 5.2734 0.5108 -0.4429 0.0427
0.0019 1.0028 4.9974 0.5523 0.0153 -0.0933
-0.9984 1.9984 4.8598 0.4829 -0.0299 -0.2770
1.0022 1.0070 5.1352 0.5856 -0.0492 0.0441

loop_
_twin_individual_id
_twin_individual_mass_fraction_refined
_oxdiff_twin_reflns_isolated
_oxdiff_twin_reflns_overlapped
_twin_individual_twin_lattice_type
_twin_individual_twin_matrix_11
_twin_individual_twin_matrix_12
_twin_individual_twin_matrix_13
_twin_individual_twin_matrix_21
_twin_individual_twin_matrix_22
_twin_individual_twin_matrix_23
_twin_individual_twin_matrix_31
_twin_individual_twin_matrix_32
_twin_individual_twin_matrix_33
1 0.7278(16) 32403 16129 ref 1.0000 0.0000 0.0000 0.0000 1.0000 0.0000 0.0000 0.0000 1.0000
2 0.2722(16) 0 16129 nmt 1.0003 -0.0001 -0.0006 0.0042 -0.9998 -0.0010 0.1374 0.0003 -0.9996
